data_7060167
loop_
_publ_author_name
'Lara-Cer\'on, Jes\'us A.'
'Jim\'enez-P\'erez, V\'ictor M.'
'Molina-Paredes, Areli A.'
'S\'anchez, Mario'
'Dias, H. V. Rasika'
'Ram\'irez-Montes, Pedro I.'
'Mu\~noz-Flores, Blanca M.'

_publ_section_title
;
 Preferential intermolecular interactions in a racemic mixture of amino
 acid Schiff base, conformational structures in solid state, and DFT
 studies
;
_journal_issue 3
_journal_name_full 'New Journal of Chemistry'
_journal_page_first 1727
_journal_page_last 1733
_journal_paper_doi 10.1039/D0NJ04720A
_journal_volume 45
_journal_year 2021
_chemical_formula_moiety 'C20 H17 N O3'
_chemical_formula_sum 'C20 H17 N O3'
_chemical_formula_weight 319.35
_space_group_crystal_system monoclinic
_space_group_IT_number 9
_space_group_name_Hall 'C -2yc'
_space_group_name_H-M_alt 'C 1 c 1'
_atom_sites_solution_hydrogens mixed
_atom_sites_solution_primary dual
_audit_creation_date 2020-11-26
_audit_creation_method
;
Olex2 1.3
(compiled 2020.07.31 svn.rc2a77460 for OlexSys, GUI svn.r6145)
;
_audit_update_record
;
2020-11-26 deposited with the CCDC.	2020-12-15 downloaded from the CCDC.
;
_cell_angle_alpha 90
_cell_angle_beta 111.028(2)
_cell_angle_gamma 90
_cell_formula_units_Z 8
_cell_length_a 16.8562(8)
_cell_length_b 18.0364(8)
_cell_length_c 11.8855(5)
_cell_measurement_reflns_used 9890
_cell_measurement_temperature 298.41
_cell_measurement_theta_max 30.50
_cell_measurement_theta_min 2.83
_cell_volume 3372.9(3)
_computing_cell_refinement 'SAINT V8.40A (Bruker, 2019)'
_computing_data_reduction 'SAINT V8.40A (Bruker, 2019)'
_computing_molecular_graphics 'Olex2 1.3 (Dolomanov et al., 2009)'
_computing_publication_material 'Olex2 1.3 (Dolomanov et al., 2009)'
_computing_structure_refinement 'SHELXL 2018/3 (Sheldrick, 2015)'
_computing_structure_solution 'SHELXT 2014/5 (Sheldrick, 2014)'
_diffrn_ambient_temperature 298.41
_diffrn_measured_fraction_theta_full 0.999
_diffrn_measured_fraction_theta_max 0.999
_diffrn_measurement_device_type 'Bruker APEX-II CCD'
_diffrn_measurement_method '\f and \w scans'
_diffrn_radiation_type MoK\a
_diffrn_radiation_wavelength 0.71073
_diffrn_reflns_av_R_equivalents 0.0482
_diffrn_reflns_av_unetI/netI 0.0499
_diffrn_reflns_Laue_measured_fraction_full 0.999
_diffrn_reflns_Laue_measured_fraction_max 0.999
_diffrn_reflns_limit_h_max 22
_diffrn_reflns_limit_h_min -22
_diffrn_reflns_limit_k_max 24
_diffrn_reflns_limit_k_min -24
_diffrn_reflns_limit_l_max 16
_diffrn_reflns_limit_l_min -16
_diffrn_reflns_number 30279
_diffrn_reflns_point_group_measured_fraction_full 0.997
_diffrn_reflns_point_group_measured_fraction_max 0.998
_diffrn_reflns_theta_full 25.242
_diffrn_reflns_theta_max 28.700
_diffrn_reflns_theta_min 2.833
_diffrn_source_current 30.0
_diffrn_source_power 1.5
_diffrn_source_voltage 50.0
_diffrn_standards_number 0
_exptl_absorpt_coefficient_mu 0.085
_exptl_absorpt_correction_T_max 0.7461
_exptl_absorpt_correction_T_min 0.6700
_exptl_absorpt_correction_type multi-scan
_exptl_absorpt_process_details
;
SADABS-2016/2 (Bruker,2016/2) was used for absorption correction.
wR2(int) was 0.0894 before and 0.0655 after correction.
The Ratio of minimum to maximum transmission is 0.8926.
The \l/2 correction factor is Not present.
;
_exptl_crystal_colour orange
_exptl_crystal_colour_primary orange
_exptl_crystal_density_diffrn 1.258
_exptl_crystal_description rods
_exptl_crystal_F_000 1344
_exptl_crystal_size_max 0.49
_exptl_crystal_size_mid 0.27
_exptl_crystal_size_min 0.21
_refine_diff_density_max 0.200
_refine_diff_density_min -0.215
_refine_diff_density_rms 0.038
_refine_ls_abs_structure_details
;
 Flack x determined using 2358 quotients [(I+)-(I-)]/[(I+)+(I-)]
 (Parsons, Flack and Wagner, Acta Cryst. B69 (2013) 249-259).
;
_refine_ls_abs_structure_Flack -0.1(5)
_refine_ls_extinction_coef 0.0057(5)
_refine_ls_extinction_expression Fc^*^=kFc[1+0.001xFc^2^\l^3^/sin(2\q)]^-1/4^
_refine_ls_extinction_method 'SHELXL-2018/3 (Sheldrick 2018)'
_refine_ls_goodness_of_fit_ref 1.048
_refine_ls_hydrogen_treatment mixed
_refine_ls_matrix_type full
_refine_ls_number_parameters 450
_refine_ls_number_reflns 8703
_refine_ls_number_restraints 4
_refine_ls_restrained_S_all 1.048
_refine_ls_R_factor_all 0.0882
_refine_ls_R_factor_gt 0.0490
_refine_ls_shift/su_max 0.000
_refine_ls_shift/su_mean 0.000
_refine_ls_structure_factor_coef Fsqd
_refine_ls_weighting_details 'w=1/[\s^2^(Fo^2^)+(0.0419P)^2^+1.5568P] where P=(Fo^2^+2Fc^2^)/3'
_refine_ls_weighting_scheme calc
_refine_ls_wR_factor_gt 0.1027
_refine_ls_wR_factor_ref 0.1222
_reflns_Friedel_coverage 0.994
_reflns_Friedel_fraction_full 0.995
_reflns_Friedel_fraction_max 0.996
_reflns_number_gt 6001
_reflns_number_total 8703
_reflns_threshold_expression 'I > 2\s(I)'
_cod_data_source_file d0nj04720a2.cif
_cod_data_source_block rad634_0m_a
_cod_depositor_comments 'Adding full bibliography for 7060167.cif.'
_cod_database_code 7060167
_shelx_shelxl_version_number 2018/3
_shelx_space_group_comment
;
The symmetry employed for this shelxl refinement is uniquely defined
by the following loop, which should always be used as a source of
symmetry information in preference to the above space-group names.
They are only intended as comments.
;
_shelx_estimated_absorpt_t_max 0.982
_shelx_estimated_absorpt_t_min 0.960
_olex2_refinement_description
;
1. Fixed Uiso
 At 1.2 times of:
  All C(H) groups, All C(H,H) groups
2. Restrained distances
 O2A-H2A = O2-H2
 0.82 with sigma of 0.02
3.a Ternary CH refined with riding coordinates:
 C12(H12), C12A(H12A)
3.b Secondary CH2 refined with riding coordinates:
 C14(H14A,H14B), C14A(H14C,H14D)
3.c Aromatic/amide H refined with riding coordinates:
 C3(H3), C4(H4), C6(H6), C7(H7), C8(H8), C9(H9), C11(H11), C16(H16), C17(H17),
 C18(H18), C19(H19), C20(H20), C3A(H3A), C4A(H4A), C6A(H6A), C7A(H7A), C8A(H8A),
  C9A(H9A), C11A(H11A), C16A(H16A), C17A(H17A), C18A(H18A), C19A(H19A),
 C20A(H20A)
;
_olex2_submission_special_instructions 'No special instructions were received'

loop_
_space_group_symop_operation_xyz
'x, y, z'
'x, -y, z+1/2'
'x+1/2, y+1/2, z'
'x+1/2, -y+1/2, z+1/2'

loop_
_atom_site_label
_atom_site_type_symbol
_atom_site_fract_x
_atom_site_fract_y
_atom_site_fract_z
_atom_site_U_iso_or_equiv
_atom_site_adp_type
_atom_site_occupancy
_atom_site_site_symmetry_order
_atom_site_calc_flag
_atom_site_refinement_flags_posn
_atom_site_refinement_flags_adp
_atom_site_refinement_flags_occupancy
_atom_site_disorder_assembly
_atom_site_disorder_group
O1 O 0.43340(18) 0.17804(13) 0.8988(2) 0.0587(7) Uani 1 1 d . . . . .
O2 O 0.5830(2) 0.21217(15) 0.5623(2) 0.0655(8) Uani 1 1 d D . . . .
O3 O 0.5385(2) 0.25243(14) 0.7060(3) 0.0718(8) Uani 1 1 d . . . . .
N1 N 0.50108(17) 0.11708(16) 0.7589(2) 0.0391(6) Uani 1 1 d . . . . .
H1 H 0.493(3) 0.162(2) 0.796(3) 0.056(11) Uiso 1 1 d . . . . .
C1 C 0.42323(18) 0.04929(18) 0.8602(2) 0.0362(7) Uani 1 1 d . . . . .
C2 C 0.4068(2) 0.11395(19) 0.9171(3) 0.0435(8) Uani 1 1 d . . . . .
C3 C 0.3603(2) 0.1052(2) 0.9962(3) 0.0503(9) Uani 1 1 d . . . . .
H3 H 0.348822 0.146668 1.034287 0.060 Uiso 1 1 calc R U . . .
C4 C 0.3331(2) 0.0385(2) 1.0163(3) 0.0493(9) Uani 1 1 d . . . . .
H4 H 0.302420 0.035189 1.067293 0.059 Uiso 1 1 calc R U . . .
C5 C 0.34927(19) -0.02748(19) 0.9628(3) 0.0406(7) Uani 1 1 d . . . . .
C6 C 0.3204(2) -0.0968(2) 0.9863(3) 0.0523(9) Uani 1 1 d . . . . .
H6 H 0.290144 -0.099657 1.038011 0.063 Uiso 1 1 calc R U . . .
C7 C 0.3359(3) -0.1601(2) 0.9346(4) 0.0615(10) Uani 1 1 d . . . . .
H7 H 0.315967 -0.205540 0.950404 0.074 Uiso 1 1 calc R U . . .
C8 C 0.3817(3) -0.1561(2) 0.8584(4) 0.0571(9) Uani 1 1 d . . . . .
H8 H 0.392821 -0.199141 0.823717 0.069 Uiso 1 1 calc R U . . .
C9 C 0.4107(2) -0.08928(19) 0.8336(3) 0.0459(8) Uani 1 1 d . . . . .
H9 H 0.441331 -0.087978 0.782358 0.055 Uiso 1 1 calc R U . . .
C10 C 0.39515(19) -0.02279(17) 0.8838(3) 0.0357(7) Uani 1 1 d . . . . .
C11 C 0.46756(19) 0.05575(18) 0.7800(3) 0.0358(6) Uani 1 1 d . . . . .
H11 H 0.473315 0.013292 0.739221 0.043 Uiso 1 1 calc R U . . .
C12 C 0.5483(2) 0.12221(17) 0.6776(3) 0.0389(7) Uani 1 1 d . . . . .
H12 H 0.516703 0.096129 0.602551 0.047 Uiso 1 1 calc R U . . .
C13 C 0.5552(2) 0.20329(19) 0.6500(3) 0.0470(8) Uani 1 1 d . . . . .
C14 C 0.6378(2) 0.0879(2) 0.7331(3) 0.0494(8) Uani 1 1 d . . . . .
H14A H 0.668804 0.096640 0.679539 0.059 Uiso 1 1 calc R U . . .
H14B H 0.668432 0.112150 0.809196 0.059 Uiso 1 1 calc R U . . .
C15 C 0.6345(2) 0.0055(2) 0.7540(3) 0.0438(8) Uani 1 1 d . . . . .
C16 C 0.6571(2) -0.0224(2) 0.8694(3) 0.0521(9) Uani 1 1 d . . . . .
H16 H 0.677938 0.009333 0.935127 0.063 Uiso 1 1 calc R U . . .
C17 C 0.6490(3) -0.0969(3) 0.8881(4) 0.0650(11) Uani 1 1 d . . . . .
H17 H 0.665032 -0.114882 0.966430 0.078 Uiso 1 1 calc R U . . .
C18 C 0.6177(3) -0.1447(3) 0.7932(4) 0.0675(11) Uani 1 1 d . . . . .
H18 H 0.611472 -0.194806 0.806562 0.081 Uiso 1 1 calc R U . . .
C19 C 0.5957(3) -0.1177(2) 0.6778(4) 0.0656(11) Uani 1 1 d . . . . .
H19 H 0.574838 -0.149783 0.612458 0.079 Uiso 1 1 calc R U . . .
C20 C 0.6043(2) -0.0433(2) 0.6586(3) 0.0547(9) Uani 1 1 d . . . . .
H20 H 0.589610 -0.025629 0.580192 0.066 Uiso 1 1 calc R U . . .
O1A O 0.0681(2) -0.16294(14) 0.4656(2) 0.0627(7) Uani 1 1 d . . . . .
O2A O -0.0829(2) -0.19764(15) -0.0183(2) 0.0626(7) Uani 1 1 d D . . . .
O3A O -0.0337(2) -0.23764(14) 0.1719(2) 0.0690(8) Uani 1 1 d . . . . .
N1A N -0.00203(17) -0.10112(16) 0.2597(2) 0.0395(6) Uani 1 1 d . . . . .
H1A H 0.010(3) -0.143(2) 0.309(4) 0.057(11) Uiso 1 1 d . . . . .
C1A C 0.0764(2) -0.03367(18) 0.4399(3) 0.0367(7) Uani 1 1 d . . . . .
C2A C 0.0943(2) -0.0991(2) 0.5119(3) 0.0454(8) Uani 1 1 d . . . . .
C3A C 0.1414(2) -0.0918(2) 0.6382(3) 0.0539(9) Uani 1 1 d . . . . .
H3A H 0.153606 -0.133850 0.686742 0.065 Uiso 1 1 calc R U . . .
C4A C 0.1683(2) -0.0254(2) 0.6876(3) 0.0516(9) Uani 1 1 d . . . . .
H4A H 0.199148 -0.022812 0.769948 0.062 Uiso 1 1 calc R U . . .
C5A C 0.1516(2) 0.0414(2) 0.6195(3) 0.0430(8) Uani 1 1 d . . . . .
C6A C 0.1796(2) 0.1102(2) 0.6753(3) 0.0547(10) Uani 1 1 d . . . . .
H6A H 0.210342 0.112014 0.757694 0.066 Uiso 1 1 calc R U . . .
C7A C 0.1623(3) 0.1743(2) 0.6102(4) 0.0619(10) Uani 1 1 d . . . . .
H7A H 0.180738 0.219551 0.648019 0.074 Uiso 1 1 calc R U . . .
C8A C 0.1171(3) 0.1715(2) 0.4874(4) 0.0589(10) Uani 1 1 d . . . . .
H8A H 0.105558 0.215196 0.442855 0.071 Uiso 1 1 calc R U . . .
C9A C 0.0889(2) 0.10505(19) 0.4303(3) 0.0469(8) Uani 1 1 d . . . . .
H9A H 0.058338 0.104629 0.347756 0.056 Uiso 1 1 calc R U . . .
C10A C 0.10528(19) 0.03805(18) 0.4939(3) 0.0373(7) Uani 1 1 d . . . . .
C11A C 0.03016(19) -0.03940(18) 0.3154(3) 0.0362(7) Uani 1 1 d . . . . .
H11A H 0.021899 0.003636 0.269468 0.043 Uiso 1 1 calc R U . . .
C12A C -0.0494(2) -0.10732(18) 0.1310(3) 0.0390(7) Uani 1 1 d . . . . .
H12A H -0.018908 -0.080434 0.087316 0.047 Uiso 1 1 calc R U . . .
C13A C -0.0533(2) -0.18861(19) 0.0980(3) 0.0458(8) Uani 1 1 d . . . . .
C14A C -0.1396(2) -0.0762(2) 0.0944(3) 0.0513(9) Uani 1 1 d . . . . .
H14C H -0.170192 -0.087581 0.010127 0.062 Uiso 1 1 calc R U . . .
H14D H -0.168588 -0.101001 0.141100 0.062 Uiso 1 1 calc R U . . .
C15A C -0.1430(2) 0.0057(2) 0.1122(3) 0.0466(8) Uani 1 1 d . . . . .
C16A C -0.1707(2) 0.0350(2) 0.1991(4) 0.0584(10) Uani 1 1 d . . . . .
H16A H -0.188967 0.003419 0.246688 0.070 Uiso 1 1 calc R U . . .
C17A C -0.1714(3) 0.1107(3) 0.2162(5) 0.0774(14) Uani 1 1 d . . . . .
H17A H -0.190931 0.129673 0.274297 0.093 Uiso 1 1 calc R U . . .
C18A C -0.1436(3) 0.1577(3) 0.1484(5) 0.0880(16) Uani 1 1 d . . . . .
H18A H -0.143532 0.208663 0.160786 0.106 Uiso 1 1 calc R U . . .
C19A C -0.1163(4) 0.1300(3) 0.0631(5) 0.0823(14) Uani 1 1 d . . . . .
H19A H -0.097297 0.162032 0.016835 0.099 Uiso 1 1 calc R U . . .
C20A C -0.1164(3) 0.0545(2) 0.0440(4) 0.0624(10) Uani 1 1 d . . . . .
H20A H -0.098139 0.036287 -0.015843 0.075 Uiso 1 1 calc R U . . .
H2A H -0.079(3) -0.2430(16) -0.041(4) 0.084(15) Uiso 1 1 d D . . . .
H2 H 0.580(3) 0.2573(15) 0.537(4) 0.074(14) Uiso 1 1 d D . . . .

loop_
_atom_site_aniso_label
_atom_site_aniso_U_11
_atom_site_aniso_U_22
_atom_site_aniso_U_33
_atom_site_aniso_U_23
_atom_site_aniso_U_13
_atom_site_aniso_U_12
O1 0.0830(19) 0.0492(15) 0.0557(15) -0.0121(12) 0.0393(14) -0.0087(13)
O2 0.109(2) 0.0453(16) 0.0622(17) 0.0080(13) 0.0546(17) -0.0020(15)
O3 0.118(3) 0.0448(15) 0.0715(18) -0.0023(14) 0.0568(19) -0.0015(16)
N1 0.0442(15) 0.0421(16) 0.0340(13) -0.0023(12) 0.0176(12) -0.0038(12)
C1 0.0343(16) 0.0473(18) 0.0272(14) -0.0004(12) 0.0112(13) -0.0015(13)
C2 0.0462(18) 0.051(2) 0.0345(16) -0.0071(14) 0.0161(14) -0.0039(15)
C3 0.056(2) 0.061(2) 0.0413(18) -0.0122(16) 0.0263(17) 0.0010(17)
C4 0.0419(18) 0.076(3) 0.0375(17) -0.0025(17) 0.0228(15) -0.0029(17)
C5 0.0324(15) 0.057(2) 0.0309(15) 0.0032(14) 0.0097(13) -0.0013(14)
C6 0.0444(19) 0.070(3) 0.046(2) 0.0128(18) 0.0215(16) -0.0028(17)
C7 0.065(2) 0.055(2) 0.069(3) 0.012(2) 0.030(2) -0.0090(19)
C8 0.064(2) 0.048(2) 0.063(2) 0.0016(17) 0.028(2) -0.0024(18)
C9 0.0482(19) 0.050(2) 0.0445(18) 0.0000(15) 0.0223(16) -0.0018(15)
C10 0.0311(15) 0.0476(18) 0.0267(14) 0.0040(12) 0.0086(12) -0.0015(13)
C11 0.0341(15) 0.0444(17) 0.0282(14) -0.0004(12) 0.0105(12) -0.0009(13)
C12 0.0449(18) 0.0412(17) 0.0330(16) 0.0017(13) 0.0171(14) -0.0042(14)
C13 0.056(2) 0.048(2) 0.0386(18) 0.0039(15) 0.0185(16) -0.0046(16)
C14 0.0444(19) 0.054(2) 0.053(2) 0.0069(16) 0.0210(17) -0.0035(16)
C15 0.0339(16) 0.054(2) 0.0452(18) 0.0073(16) 0.0167(14) 0.0013(15)
C16 0.0413(18) 0.070(2) 0.0426(18) 0.0062(17) 0.0118(15) -0.0033(17)
C17 0.051(2) 0.080(3) 0.060(2) 0.028(2) 0.0146(19) 0.001(2)
C18 0.053(2) 0.057(2) 0.086(3) 0.017(2) 0.016(2) 0.0035(19)
C19 0.062(3) 0.062(3) 0.069(3) -0.011(2) 0.019(2) 0.001(2)
C20 0.055(2) 0.066(2) 0.0442(19) 0.0032(17) 0.0194(17) 0.0087(18)
O1A 0.090(2) 0.0494(16) 0.0462(14) 0.0090(12) 0.0221(14) -0.0104(14)
O2A 0.088(2) 0.0499(16) 0.0451(14) -0.0105(12) 0.0180(14) 0.0038(15)
O3A 0.103(2) 0.0479(15) 0.0533(16) 0.0045(13) 0.0246(16) 0.0008(15)
N1A 0.0447(15) 0.0438(16) 0.0312(13) 0.0024(12) 0.0152(11) -0.0027(12)
C1A 0.0360(15) 0.0446(18) 0.0327(15) 0.0053(13) 0.0161(13) -0.0006(13)
C2A 0.0491(19) 0.054(2) 0.0366(17) 0.0081(15) 0.0198(15) -0.0014(16)
C3A 0.055(2) 0.068(2) 0.0354(17) 0.0171(17) 0.0124(16) -0.0009(18)
C4A 0.0397(18) 0.082(3) 0.0291(15) 0.0043(17) 0.0079(14) -0.0004(17)
C5A 0.0321(15) 0.062(2) 0.0380(16) -0.0047(15) 0.0165(13) -0.0013(15)
C6A 0.0427(19) 0.077(3) 0.0430(19) -0.0140(19) 0.0136(16) -0.0015(18)
C7A 0.059(2) 0.062(3) 0.064(2) -0.022(2) 0.022(2) -0.0026(19)
C8A 0.061(2) 0.052(2) 0.064(2) -0.0038(19) 0.023(2) 0.0070(18)
C9A 0.051(2) 0.048(2) 0.0412(18) -0.0036(15) 0.0156(16) 0.0055(15)
C10A 0.0293(14) 0.053(2) 0.0320(15) -0.0017(14) 0.0145(12) 0.0022(13)
C11A 0.0344(15) 0.0438(17) 0.0335(15) 0.0046(13) 0.0160(13) 0.0012(13)
C12A 0.0407(17) 0.0448(18) 0.0334(16) -0.0023(13) 0.0155(14) -0.0037(14)
C13A 0.0465(19) 0.051(2) 0.0433(19) -0.0055(16) 0.0207(16) -0.0014(16)
C14A 0.0413(19) 0.053(2) 0.057(2) -0.0099(17) 0.0142(16) -0.0037(16)
C15A 0.0358(17) 0.055(2) 0.0427(18) -0.0030(16) 0.0065(14) 0.0057(15)
C16A 0.048(2) 0.074(3) 0.054(2) -0.0094(19) 0.0201(18) 0.0035(18)
C17A 0.069(3) 0.090(4) 0.075(3) -0.029(3) 0.029(2) 0.008(3)
C18A 0.083(4) 0.065(3) 0.116(4) -0.021(3) 0.036(3) 0.005(3)
C19A 0.093(4) 0.062(3) 0.100(4) 0.010(3) 0.044(3) 0.004(3)
C20A 0.067(3) 0.067(3) 0.057(2) -0.0008(19) 0.028(2) 0.010(2)

loop_
_atom_type_symbol
_atom_type_description
_atom_type_scat_dispersion_real
_atom_type_scat_dispersion_imag
_atom_type_scat_source
C C 0.0033 0.0016 'International Tables Vol C Tables 4.2.6.8 and 6.1.1.4'
H H 0.0000 0.0000 'International Tables Vol C Tables 4.2.6.8 and 6.1.1.4'
N N 0.0061 0.0033 'International Tables Vol C Tables 4.2.6.8 and 6.1.1.4'
O O 0.0106 0.0060 'International Tables Vol C Tables 4.2.6.8 and 6.1.1.4'

loop_
_geom_angle_atom_site_label_1
_geom_angle_atom_site_label_2
_geom_angle_atom_site_label_3
_geom_angle
_geom_angle_site_symmetry_1
_geom_angle_site_symmetry_3
_geom_angle_publ_flag
C13 O2 H2 114(3) . . ?
C11 N1 H1 119(2) . . ?
C11 N1 C12 123.9(3) . . ?
C12 N1 H1 117(2) . . ?
C2 C1 C10 120.8(3) . . ?
C11 C1 C2 119.5(3) . . ?
C11 C1 C10 119.6(3) . . ?
O1 C2 C1 121.2(3) . . ?
O1 C2 C3 121.0(3) . . ?
C1 C2 C3 117.8(3) . . ?
C2 C3 H3 119.4 . . ?
C4 C3 C2 121.2(3) . . ?
C4 C3 H3 119.4 . . ?
C3 C4 H4 118.7 . . ?
C3 C4 C5 122.7(3) . . ?
C5 C4 H4 118.7 . . ?
C6 C5 C4 121.4(3) . . ?
C6 C5 C10 119.7(3) . . ?
C10 C5 C4 119.0(3) . . ?
C5 C6 H6 119.4 . . ?
C7 C6 C5 121.2(3) . . ?
C7 C6 H6 119.4 . . ?
C6 C7 H7 120.3 . . ?
C6 C7 C8 119.4(4) . . ?
C8 C7 H7 120.3 . . ?
C7 C8 H8 119.6 . . ?
C9 C8 C7 120.8(4) . . ?
C9 C8 H8 119.6 . . ?
C8 C9 H9 119.2 . . ?
C8 C9 C10 121.6(3) . . ?
C10 C9 H9 119.2 . . ?
C5 C10 C1 118.5(3) . . ?
C9 C10 C1 124.2(3) . . ?
C9 C10 C5 117.3(3) . . ?
N1 C11 C1 124.7(3) . . ?
N1 C11 H11 117.6 . . ?
C1 C11 H11 117.6 . . ?
N1 C12 H12 109.0 . . ?
N1 C12 C13 107.9(3) . . ?
N1 C12 C14 112.0(3) . . ?
C13 C12 H12 109.0 . . ?
C13 C12 C14 110.0(3) . . ?
C14 C12 H12 109.0 . . ?
O2 C13 C12 111.8(3) . . ?
O3 C13 O2 125.3(3) . . ?
O3 C13 C12 122.8(3) . . ?
C12 C14 H14A 109.2 . . ?
C12 C14 H14B 109.2 . . ?
H14A C14 H14B 107.9 . . ?
C15 C14 C12 112.1(3) . . ?
C15 C14 H14A 109.2 . . ?
C15 C14 H14B 109.2 . . ?
C16 C15 C14 120.6(3) . . ?
C20 C15 C14 121.1(3) . . ?
C20 C15 C16 118.2(3) . . ?
C15 C16 H16 119.7 . . ?
C17 C16 C15 120.6(4) . . ?
C17 C16 H16 119.7 . . ?
C16 C17 H17 119.5 . . ?
C18 C17 C16 121.0(4) . . ?
C18 C17 H17 119.5 . . ?
C17 C18 H18 120.5 . . ?
C17 C18 C19 119.1(4) . . ?
C19 C18 H18 120.5 . . ?
C18 C19 H19 119.9 . . ?
C18 C19 C20 120.2(4) . . ?
C20 C19 H19 119.9 . . ?
C15 C20 H20 119.5 . . ?
C19 C20 C15 121.0(4) . . ?
C19 C20 H20 119.5 . . ?
C13A O2A H2A 114(3) . . ?
C11A N1A H1A 114(2) . . ?
C11A N1A C12A 124.7(3) . . ?
C12A N1A H1A 121(2) . . ?
C2A C1A C10A 120.6(3) . . ?
C11A C1A C2A 119.3(3) . . ?
C11A C1A C10A 120.2(3) . . ?
O1A C2A C1A 121.3(3) . . ?
O1A C2A C3A 120.5(3) . . ?
C1A C2A C3A 118.2(3) . . ?
C2A C3A H3A 119.5 . . ?
C4A C3A C2A 121.0(3) . . ?
C4A C3A H3A 119.5 . . ?
C3A C4A H4A 118.6 . . ?
C3A C4A C5A 122.8(3) . . ?
C5A C4A H4A 118.6 . . ?
C6A C5A C4A 121.0(3) . . ?
C6A C5A C10A 120.0(3) . . ?
C10A C5A C4A 119.1(3) . . ?
C5A C6A H6A 119.6 . . ?
C7A C6A C5A 120.9(3) . . ?
C7A C6A H6A 119.6 . . ?
C6A C7A H7A 120.2 . . ?
C6A C7A C8A 119.5(4) . . ?
C8A C7A H7A 120.2 . . ?
C7A C8A H8A 119.5 . . ?
C9A C8A C7A 120.9(4) . . ?
C9A C8A H8A 119.5 . . ?
C8A C9A H9A 119.3 . . ?
C8A C9A C10A 121.3(3) . . ?
C10A C9A H9A 119.3 . . ?
C5A C10A C1A 118.4(3) . . ?
C9A C10A C1A 124.2(3) . . ?
C9A C10A C5A 117.4(3) . . ?
N1A C11A C1A 124.5(3) . . ?
N1A C11A H11A 117.7 . . ?
C1A C11A H11A 117.7 . . ?
N1A C12A H12A 109.0 . . ?
N1A C12A C13A 107.7(3) . . ?
N1A C12A C14A 112.7(3) . . ?
C13A C12A H12A 109.0 . . ?
C13A C12A C14A 109.6(3) . . ?
C14A C12A H12A 109.0 . . ?
O2A C13A C12A 111.2(3) . . ?
O3A C13A O2A 125.6(3) . . ?
O3A C13A C12A 123.1(3) . . ?
C12A C14A H14C 108.8 . . ?
C12A C14A H14D 108.8 . . ?
H14C C14A H14D 107.7 . . ?
C15A C14A C12A 114.0(3) . . ?
C15A C14A H14C 108.8 . . ?
C15A C14A H14D 108.8 . . ?
C16A C15A C14A 121.6(3) . . ?
C20A C15A C14A 120.7(3) . . ?
C20A C15A C16A 117.7(4) . . ?
C15A C16A H16A 119.6 . . ?
C17A C16A C15A 120.8(4) . . ?
C17A C16A H16A 119.6 . . ?
C16A C17A H17A 119.8 . . ?
C18A C17A C16A 120.3(4) . . ?
C18A C17A H17A 119.8 . . ?
C17A C18A H18A 120.2 . . ?
C19A C18A C17A 119.7(5) . . ?
C19A C18A H18A 120.2 . . ?
C18A C19A H19A 119.7 . . ?
C18A C19A C20A 120.5(5) . . ?
C20A C19A H19A 119.7 . . ?
C15A C20A C19A 121.0(4) . . ?
C15A C20A H20A 119.5 . . ?
C19A C20A H20A 119.5 . . ?

loop_
_geom_bond_atom_site_label_1
_geom_bond_atom_site_label_2
_geom_bond_distance
_geom_bond_site_symmetry_2
_geom_bond_publ_flag
O1 C2 1.286(4) . ?
O2 C13 1.297(4) . ?
O2 H2 0.86(3) . ?
O3 C13 1.200(4) . ?
N1 H1 0.96(4) . ?
N1 C11 1.307(4) . ?
N1 C12 1.459(4) . ?
C1 C2 1.424(4) . ?
C1 C10 1.445(4) . ?
C1 C11 1.411(4) . ?
C2 C3 1.432(5) . ?
C3 H3 0.9300 . ?
C3 C4 1.340(5) . ?
C4 H4 0.9300 . ?
C4 C5 1.420(5) . ?
C5 C6 1.406(5) . ?
C5 C10 1.418(4) . ?
C6 H6 0.9300 . ?
C6 C7 1.365(6) . ?
C7 H7 0.9300 . ?
C7 C8 1.386(5) . ?
C8 H8 0.9300 . ?
C8 C9 1.371(5) . ?
C9 H9 0.9300 . ?
C9 C10 1.405(5) . ?
C11 H11 0.9300 . ?
C12 H12 0.9800 . ?
C12 C13 1.512(5) . ?
C12 C14 1.543(5) . ?
C14 H14A 0.9700 . ?
C14 H14B 0.9700 . ?
C14 C15 1.511(5) . ?
C15 C16 1.381(5) . ?
C15 C20 1.380(5) . ?
C16 H16 0.9300 . ?
C16 C17 1.375(6) . ?
C17 H17 0.9300 . ?
C17 C18 1.366(6) . ?
C18 H18 0.9300 . ?
C18 C19 1.376(6) . ?
C19 H19 0.9300 . ?
C19 C20 1.379(6) . ?
C20 H20 0.9300 . ?
O1A C2A 1.285(4) . ?
O2A C13A 1.300(4) . ?
O2A H2A 0.87(3) . ?
O3A C13A 1.206(4) . ?
N1A H1A 0.93(4) . ?
N1A C11A 1.309(4) . ?
N1A C12A 1.454(4) . ?
C1A C2A 1.424(4) . ?
C1A C10A 1.448(4) . ?
C1A C11A 1.408(4) . ?
C2A C3A 1.431(5) . ?
C3A H3A 0.9300 . ?
C3A C4A 1.340(5) . ?
C4A H4A 0.9300 . ?
C4A C5A 1.422(5) . ?
C5A C6A 1.407(5) . ?
C5A C10A 1.416(4) . ?
C6A H6A 0.9300 . ?
C6A C7A 1.363(6) . ?
C7A H7A 0.9300 . ?
C7A C8A 1.384(6) . ?
C8A H8A 0.9300 . ?
C8A C9A 1.375(5) . ?
C9A H9A 0.9300 . ?
C9A C10A 1.399(5) . ?
C11A H11A 0.9300 . ?
C12A H12A 0.9800 . ?
C12A C13A 1.513(5) . ?
C12A C14A 1.530(5) . ?
C14A H14C 0.9700 . ?
C14A H14D 0.9700 . ?
C14A C15A 1.496(5) . ?
C15A C16A 1.382(5) . ?
C15A C20A 1.376(5) . ?
C16A H16A 0.9300 . ?
C16A C17A 1.380(6) . ?
C17A H17A 0.9300 . ?
C17A C18A 1.364(7) . ?
C18A H18A 0.9300 . ?
C18A C19A 1.351(7) . ?
C19A H19A 0.9300 . ?
C19A C20A 1.381(6) . ?
C20A H20A 0.9300 . ?

loop_
_geom_torsion_atom_site_label_1
_geom_torsion_atom_site_label_2
_geom_torsion_atom_site_label_3
_geom_torsion_atom_site_label_4
_geom_torsion
_geom_torsion_site_symmetry_1
_geom_torsion_site_symmetry_2
_geom_torsion_site_symmetry_3
_geom_torsion_site_symmetry_4
_geom_torsion_publ_flag
O1 C2 C3 C4 -179.4(3) . . . . ?
N1 C12 C13 O2 -168.7(3) . . . . ?
N1 C12 C13 O3 13.0(5) . . . . ?
N1 C12 C14 C15 64.2(4) . . . . ?
C1 C2 C3 C4 0.0(5) . . . . ?
C2 C1 C10 C5 1.3(4) . . . . ?
C2 C1 C10 C9 -178.4(3) . . . . ?
C2 C1 C11 N1 5.1(4) . . . . ?
C2 C3 C4 C5 0.9(6) . . . . ?
C3 C4 C5 C6 179.5(3) . . . . ?
C3 C4 C5 C10 -0.8(5) . . . . ?
C4 C5 C6 C7 179.9(3) . . . . ?
C4 C5 C10 C1 -0.4(4) . . . . ?
C4 C5 C10 C9 179.3(3) . . . . ?
C5 C6 C7 C8 0.6(6) . . . . ?
C6 C5 C10 C1 179.3(3) . . . . ?
C6 C5 C10 C9 -1.0(4) . . . . ?
C6 C7 C8 C9 -0.6(6) . . . . ?
C7 C8 C9 C10 -0.1(6) . . . . ?
C8 C9 C10 C1 -179.4(3) . . . . ?
C8 C9 C10 C5 0.9(5) . . . . ?
C10 C1 C2 O1 178.3(3) . . . . ?
C10 C1 C2 C3 -1.2(4) . . . . ?
C10 C1 C11 N1 -174.8(3) . . . . ?
C10 C5 C6 C7 0.2(5) . . . . ?
C11 N1 C12 C13 164.4(3) . . . . ?
C11 N1 C12 C14 -74.5(4) . . . . ?
C11 C1 C2 O1 -1.6(5) . . . . ?
C11 C1 C2 C3 178.9(3) . . . . ?
C11 C1 C10 C5 -178.7(3) . . . . ?
C11 C1 C10 C9 1.6(4) . . . . ?
C12 N1 C11 C1 178.6(3) . . . . ?
C12 C14 C15 C16 -108.9(4) . . . . ?
C12 C14 C15 C20 67.4(4) . . . . ?
C13 C12 C14 C15 -175.8(3) . . . . ?
C14 C12 C13 O2 68.9(4) . . . . ?
C14 C12 C13 O3 -109.4(4) . . . . ?
C14 C15 C16 C17 176.0(3) . . . . ?
C14 C15 C20 C19 -175.4(3) . . . . ?
C15 C16 C17 C18 -0.6(6) . . . . ?
C16 C15 C20 C19 1.0(5) . . . . ?
C16 C17 C18 C19 1.2(6) . . . . ?
C17 C18 C19 C20 -0.6(6) . . . . ?
C18 C19 C20 C15 -0.5(6) . . . . ?
C20 C15 C16 C17 -0.5(5) . . . . ?
O1A C2A C3A C4A -179.3(4) . . . . ?
N1A C12A C13A O2A -169.9(3) . . . . ?
N1A C12A C13A O3A 12.3(5) . . . . ?
N1A C12A C14A C15A 65.7(4) . . . . ?
C1A C2A C3A C4A -0.2(5) . . . . ?
C2A C1A C10A C5A 0.0(4) . . . . ?
C2A C1A C10A C9A -178.5(3) . . . . ?
C2A C1A C11A N1A 3.4(5) . . . . ?
C2A C3A C4A C5A 0.5(6) . . . . ?
C3A C4A C5A C6A 178.8(3) . . . . ?
C3A C4A C5A C10A -0.6(5) . . . . ?
C4A C5A C6A C7A -178.9(3) . . . . ?
C4A C5A C10A C1A 0.3(4) . . . . ?
C4A C5A C10A C9A 179.0(3) . . . . ?
C5A C6A C7A C8A -0.5(6) . . . . ?
C6A C5A C10A C1A -179.1(3) . . . . ?
C6A C5A C10A C9A -0.4(4) . . . . ?
C6A C7A C8A C9A 0.4(6) . . . . ?
C7A C8A C9A C10A -0.4(6) . . . . ?
C8A C9A C10A C1A 179.0(3) . . . . ?
C8A C9A C10A C5A 0.4(5) . . . . ?
C10A C1A C2A O1A 179.0(3) . . . . ?
C10A C1A C2A C3A -0.1(5) . . . . ?
C10A C1A C11A N1A -176.5(3) . . . . ?
C10A C5A C6A C7A 0.5(5) . . . . ?
C11A N1A C12A C13A 164.2(3) . . . . ?
C11A N1A C12A C14A -74.9(4) . . . . ?
C11A C1A C2A O1A -0.9(5) . . . . ?
C11A C1A C2A C3A 180.0(3) . . . . ?
C11A C1A C10A C5A 180.0(3) . . . . ?
C11A C1A C10A C9A 1.4(4) . . . . ?
C12A N1A C11A C1A -179.6(3) . . . . ?
C12A C14A C15A C16A -111.3(4) . . . . ?
C12A C14A C15A C20A 67.0(4) . . . . ?
C13A C12A C14A C15A -174.4(3) . . . . ?
C14A C12A C13A O2A 67.2(4) . . . . ?
C14A C12A C13A O3A -110.6(4) . . . . ?
C14A C15A C16A C17A 178.4(4) . . . . ?
C14A C15A C20A C19A -177.5(4) . . . . ?
C15A C16A C17A C18A -0.9(7) . . . . ?
C16A C15A C20A C19A 0.8(6) . . . . ?
C16A C17A C18A C19A 0.8(8) . . . . ?
C17A C18A C19A C20A 0.1(8) . . . . ?
C18A C19A C20A C15A -0.9(8) . . . . ?
C20A C15A C16A C17A 0.1(6) . . . . ?
